data_4069138
loop_
_publ_author_name
'Bazinet, Patrick'
'Tilley, T. Don'

_publ_section_title
;
 Octa- and Nonamethylfluorenyl Complexes of Zirconium(IV): Reactive
 Hydride Derivatives and Reversible Hydrogen Migration between the Metal
 and the Fluorenyl Ligand
;
_journal_issue 7
_journal_name_full Organometallics
_journal_page_first 2285
_journal_paper_doi 10.1021/om900047x
_journal_volume 28
_journal_year 2009
_chemical_formula_moiety 'C36 H54 Si2 Zr'
_chemical_formula_sum 'C36 H54 Si2 Zr'
_chemical_formula_weight 634.19
_chemical_name_systematic
; 
 ? 
;
_space_group_IT_number 14
_symmetry_cell_setting monoclinic
_symmetry_space_group_name_Hall '-P 2ybc'
_symmetry_space_group_name_H-M 'P 1 21/c 1'
_atom_sites_solution_hydrogens geom
_atom_sites_solution_primary direct
_atom_sites_solution_secondary difmap
_audit_creation_method SHELXL-97
_cell_angle_alpha 90.00
_cell_angle_beta 102.110(13)
_cell_angle_gamma 90.00
_cell_formula_units_Z 4
_cell_length_a 10.7773(14)
_cell_length_b 20.796(3)
_cell_length_c 15.510(2)
_cell_measurement_reflns_used 1190
_cell_measurement_temperature 156(2)
_cell_measurement_theta_max 18.66
_cell_measurement_theta_min 2.326
_cell_volume 3398.8(8)
_computing_cell_refinement 'Bruker SMART'
_computing_data_collection 'Bruker SMART'
_computing_data_reduction 'Bruker SAINT'
_computing_molecular_graphics 'Bruker SHELXTL'
_computing_publication_material POV-Ray
_computing_structure_refinement 'SHELXL-97 (Sheldrick, 1997)'
_computing_structure_solution 'SHELXS-97 (Sheldrick, 1990)'
_diffrn_ambient_temperature 156(2)
_diffrn_measured_fraction_theta_full 0.995
_diffrn_measured_fraction_theta_max 0.995
_diffrn_measurement_device_type 'CCD area detector'
_diffrn_measurement_method 'phi and omega scans'
_diffrn_radiation_monochromator graphite
_diffrn_radiation_source 'fine-focus sealed tube'
_diffrn_radiation_type MoK\a
_diffrn_radiation_wavelength 0.71073
_diffrn_reflns_av_R_equivalents 0.0788
_diffrn_reflns_av_sigmaI/netI 0.1060
_diffrn_reflns_limit_h_max 7
_diffrn_reflns_limit_h_min -12
_diffrn_reflns_limit_k_max 23
_diffrn_reflns_limit_k_min -24
_diffrn_reflns_limit_l_max 18
_diffrn_reflns_limit_l_min -16
_diffrn_reflns_number 16859
_diffrn_reflns_theta_full 24.72
_diffrn_reflns_theta_max 24.72
_diffrn_reflns_theta_min 2.33
_diffrn_standards_decay_% 0
_diffrn_standards_interval_count 0
_diffrn_standards_interval_time 0
_diffrn_standards_number 0
_exptl_absorpt_coefficient_mu 0.416
_exptl_absorpt_correction_T_max 0.941
_exptl_absorpt_correction_T_min 0.860
_exptl_absorpt_correction_type multi-scan
_exptl_absorpt_process_details 'sadabs, 2004'
_exptl_crystal_colour Yellow
_exptl_crystal_density_diffrn 1.239
_exptl_crystal_density_method 'not measured'
_exptl_crystal_description Block
_exptl_crystal_F_000 1352
_exptl_crystal_size_max 0.30
_exptl_crystal_size_mid 0.30
_exptl_crystal_size_min 0.15
_refine_diff_density_max 0.602
_refine_diff_density_min -0.493
_refine_diff_density_rms 0.096
_refine_ls_extinction_method none
_refine_ls_goodness_of_fit_ref 1.019
_refine_ls_hydrogen_treatment constr
_refine_ls_matrix_type full
_refine_ls_number_parameters 352
_refine_ls_number_reflns 5773
_refine_ls_number_restraints 0
_refine_ls_restrained_S_all 1.019
_refine_ls_R_factor_all 0.0982
_refine_ls_R_factor_gt 0.0575
_refine_ls_shift/su_max 0.001
_refine_ls_shift/su_mean 0.000
_refine_ls_structure_factor_coef Fsqd
_refine_ls_weighting_details 'calc w=1/[\s^2^(Fo^2^)+(0.0537P)^2^+4.7874P] where P=(Fo^2^+2Fc^2^)/3'
_refine_ls_weighting_scheme calc
_refine_ls_wR_factor_gt 0.1297
_refine_ls_wR_factor_ref 0.1448
_reflns_number_gt 3927
_reflns_number_total 5773
_reflns_threshold_expression >2sigma(I)
_cod_data_source_file om900047x_si_004.cif
_cod_data_source_block pat3
_cod_original_cell_volume 3398.8(9)
_cod_original_sg_symbol_H-M 'P 21/c'
_cod_database_code 4069138

loop_
_symmetry_equiv_pos_as_xyz
'x, y, z'
'-x, y+1/2, -z+1/2'
'-x, -y, -z'
'x, -y-1/2, z-1/2'

loop_
_atom_site_label
_atom_site_type_symbol
_atom_site_fract_x
_atom_site_fract_y
_atom_site_fract_z
_atom_site_U_iso_or_equiv
_atom_site_adp_type
_atom_site_occupancy
_atom_site_symmetry_multiplicity
_atom_site_calc_flag
_atom_site_refinement_flags
Zr1 Zr 0.55583(4) 0.12960(2) 0.23582(3) 0.01965(16) Uani 1 1 d .
Si1 Si 0.83237(14) 0.25534(7) 0.36171(10) 0.0287(4) Uani 1 1 d .
C1 C 0.6451(5) 0.0920(2) 0.1117(3) 0.0216(11) Uani 1 1 d .
H1A H 0.6793 0.1201 0.0716 0.026 Uiso 1 1 calc R
Si2 Si 0.29522(14) 0.20699(7) 0.22055(11) 0.0314(4) Uani 1 1 d .
C2 C 0.5220(5) 0.0641(2) 0.0925(3) 0.0197(11) Uani 1 1 d .
C3 C 0.4155(5) 0.0802(2) 0.0244(3) 0.0242(12) Uani 1 1 d .
C4 C 0.3041(5) 0.0474(2) 0.0210(3) 0.0248(12) Uani 1 1 d .
C5 C 0.2923(5) 0.0023(2) 0.0872(3) 0.0244(12) Uani 1 1 d .
C6 C 0.3920(5) -0.0118(2) 0.1574(3) 0.0269(12) Uani 1 1 d .
C7 C 0.5146(5) 0.0160(2) 0.1576(3) 0.0212(11) Uani 1 1 d .
C8 C 0.6432(5) 0.0093(2) 0.2121(3) 0.0229(12) Uani 1 1 d .
C9 C 0.7039(5) -0.0369(2) 0.2756(3) 0.0236(12) Uani 1 1 d .
C10 C 0.8306(5) -0.0277(2) 0.3148(3) 0.0294(13) Uani 1 1 d .
C11 C 0.9055(5) 0.0218(3) 0.2871(3) 0.0290(13) Uani 1 1 d .
C12 C 0.8519(5) 0.0632(2) 0.2199(3) 0.0227(12) Uani 1 1 d .
C13 C 0.7202(5) 0.0567(2) 0.1829(3) 0.0208(11) Uani 1 1 d .
C14 C 0.4330(5) 0.1305(3) -0.0419(3) 0.0362(14) Uani 1 1 d .
H14A H 0.3547 0.1363 -0.0841 0.054 Uiso 1 1 calc R
H14B H 0.4979 0.1169 -0.0718 0.054 Uiso 1 1 calc R
H14C H 0.4575 0.1705 -0.0121 0.054 Uiso 1 1 calc R
C15 C 0.1884(5) 0.0634(3) -0.0499(3) 0.0362(14) Uani 1 1 d .
H15A H 0.2112 0.0942 -0.0901 0.054 Uiso 1 1 calc R
H15B H 0.1234 0.0811 -0.0231 0.054 Uiso 1 1 calc R
H15C H 0.1574 0.0250 -0.0815 0.054 Uiso 1 1 calc R
C16 C 0.1629(5) -0.0269(3) 0.0858(4) 0.0362(14) Uani 1 1 d .
H16A H 0.1688 -0.0562 0.1343 0.054 Uiso 1 1 calc R
H16B H 0.1343 -0.0496 0.0314 0.054 Uiso 1 1 calc R
H16C H 0.1036 0.0066 0.0909 0.054 Uiso 1 1 calc R
C17 C 0.3658(5) -0.0467(3) 0.2378(4) 0.0349(14) Uani 1 1 d .
H17A H 0.2795 -0.0614 0.2258 0.052 Uiso 1 1 calc R
H17B H 0.3795 -0.0179 0.2872 0.052 Uiso 1 1 calc R
H17C H 0.4219 -0.0829 0.2510 0.052 Uiso 1 1 calc R
C18 C 0.6393(5) -0.0973(3) 0.2955(4) 0.0349(14) Uani 1 1 d .
H18A H 0.6958 -0.1214 0.3400 0.052 Uiso 1 1 calc R
H18B H 0.6165 -0.1227 0.2429 0.052 Uiso 1 1 calc R
H18C H 0.5642 -0.0864 0.3164 0.052 Uiso 1 1 calc R
C19 C 0.8942(6) -0.0725(3) 0.3881(4) 0.0413(15) Uani 1 1 d .
H19A H 0.8332 -0.1030 0.4003 0.062 Uiso 1 1 calc R
H19B H 0.9272 -0.0480 0.4403 0.062 Uiso 1 1 calc R
H19C H 0.9623 -0.0950 0.3701 0.062 Uiso 1 1 calc R
C20 C 1.0458(5) 0.0253(3) 0.3285(4) 0.0381(14) Uani 1 1 d .
H20A H 1.0835 0.0605 0.3033 0.057 Uiso 1 1 calc R
H20B H 1.0862 -0.0141 0.3175 0.057 Uiso 1 1 calc R
H20C H 1.0566 0.0316 0.3909 0.057 Uiso 1 1 calc R
C21 C 0.9265(5) 0.1120(2) 0.1801(3) 0.0295(13) Uani 1 1 d .
H21A H 1.0135 0.1112 0.2111 0.044 Uiso 1 1 calc R
H21B H 0.8917 0.1540 0.1846 0.044 Uiso 1 1 calc R
H21C H 0.9219 0.1018 0.1192 0.044 Uiso 1 1 calc R
C22 C 0.6293(5) 0.0939(2) 0.3760(3) 0.0268(12) Uani 1 1 d .
H22A H 0.5904 0.0520 0.3778 0.032 Uiso 1 1 calc R
H22B H 0.7189 0.0857 0.3796 0.032 Uiso 1 1 calc R
C23 C 0.6231(5) 0.1248(3) 0.4641(3) 0.0348(13) Uani 1 1 d .
H23A H 0.6560 0.1687 0.4639 0.042 Uiso 1 1 calc R
C24 C 0.4862(6) 0.1288(3) 0.4773(4) 0.0469(16) Uani 1 1 d .
H24A H 0.4351 0.1519 0.4290 0.070 Uiso 1 1 calc R
H24B H 0.4850 0.1508 0.5315 0.070 Uiso 1 1 calc R
H24C H 0.4528 0.0862 0.4796 0.070 Uiso 1 1 calc R
C25 C 0.7045(7) 0.0891(3) 0.5414(4) 0.0557(19) Uani 1 1 d .
H25A H 0.7904 0.0869 0.5334 0.084 Uiso 1 1 calc R
H25B H 0.6720 0.0464 0.5445 0.084 Uiso 1 1 calc R
H25C H 0.7026 0.1116 0.5951 0.084 Uiso 1 1 calc R
C26 C 0.5548(5) 0.2394(2) 0.3047(4) 0.0259(12) Uani 1 1 d .
H26A H 0.5388 0.2470 0.3638 0.031 Uiso 1 1 calc R
C27 C 0.6765(5) 0.2358(2) 0.2857(3) 0.0231(12) Uani 1 1 d .
C28 C 0.6566(5) 0.2329(2) 0.1923(3) 0.0249(12) Uani 1 1 d .
H28A H 0.7230 0.2351 0.1579 0.030 Uiso 1 1 calc R
C29 C 0.5254(5) 0.2338(2) 0.1575(3) 0.0284(13) Uani 1 1 d .
H29A H 0.4868 0.2389 0.0948 0.034 Uiso 1 1 calc R
C30 C 0.4589(5) 0.2392(2) 0.2268(3) 0.0268(12) Uani 1 1 d .
C31 C 0.7950(6) 0.3006(3) 0.4575(4) 0.0436(16) Uani 1 1 d .
H31A H 0.8725 0.3116 0.4978 0.065 Uiso 1 1 calc R
H31B H 0.7439 0.2742 0.4872 0.065 Uiso 1 1 calc R
H31C H 0.7494 0.3391 0.4368 0.065 Uiso 1 1 calc R
C32 C 0.9176(5) 0.3096(3) 0.2973(4) 0.0389(15) Uani 1 1 d .
H32A H 0.9985 0.3213 0.3330 0.058 Uiso 1 1 calc R
H32B H 0.8680 0.3477 0.2806 0.058 Uiso 1 1 calc R
H32C H 0.9302 0.2877 0.2453 0.058 Uiso 1 1 calc R
C33 C 0.9314(5) 0.1846(3) 0.4050(4) 0.0409(15) Uani 1 1 d .
H33A H 1.0088 0.1990 0.4426 0.061 Uiso 1 1 calc R
H33B H 0.9508 0.1606 0.3566 0.061 Uiso 1 1 calc R
H33C H 0.8858 0.1577 0.4379 0.061 Uiso 1 1 calc R
C34 C 0.1932(6) 0.2251(3) 0.1100(4) 0.0484(17) Uani 1 1 d .
H34A H 0.1193 0.2485 0.1176 0.073 Uiso 1 1 calc R
H34B H 0.1676 0.1856 0.0794 0.073 Uiso 1 1 calc R
H34C H 0.2402 0.2506 0.0764 0.073 Uiso 1 1 calc R
C35 C 0.2268(5) 0.2426(3) 0.3099(4) 0.0439(16) Uani 1 1 d .
H35A H 0.1474 0.2629 0.2849 0.066 Uiso 1 1 calc R
H35B H 0.2845 0.2740 0.3413 0.066 Uiso 1 1 calc R
H35C H 0.2132 0.2094 0.3498 0.066 Uiso 1 1 calc R
C36 C 0.3415(5) 0.1224(2) 0.2336(3) 0.0288(12) Uani 1 1 d .
H36A H 0.2977 0.0966 0.1845 0.035 Uiso 1 1 calc R
H36B H 0.3259 0.1047 0.2882 0.035 Uiso 1 1 calc R

loop_
_atom_site_aniso_label
_atom_site_aniso_U_11
_atom_site_aniso_U_22
_atom_site_aniso_U_33
_atom_site_aniso_U_23
_atom_site_aniso_U_13
_atom_site_aniso_U_12
Zr1 0.0200(3) 0.0189(3) 0.0201(3) -0.0002(2) 0.00424(19) 0.0011(2)
Si1 0.0218(8) 0.0315(8) 0.0324(9) -0.0092(7) 0.0045(7) -0.0014(7)
C1 0.024(3) 0.021(3) 0.021(3) 0.003(2) 0.009(2) 0.002(2)
Si2 0.0203(8) 0.0277(8) 0.0439(10) -0.0092(7) 0.0015(7) 0.0018(7)
C2 0.027(3) 0.017(3) 0.016(3) -0.003(2) 0.006(2) 0.001(2)
C3 0.029(3) 0.028(3) 0.015(3) 0.002(2) 0.003(2) 0.007(2)
C4 0.028(3) 0.025(3) 0.020(3) -0.011(2) 0.003(2) 0.002(2)
C5 0.024(3) 0.018(3) 0.031(3) -0.009(2) 0.005(2) 0.001(2)
C6 0.031(3) 0.017(3) 0.033(3) -0.008(2) 0.009(3) -0.003(2)
C7 0.024(3) 0.017(3) 0.024(3) -0.003(2) 0.006(2) 0.002(2)
C8 0.028(3) 0.018(3) 0.023(3) -0.001(2) 0.005(2) 0.004(2)
C9 0.026(3) 0.021(3) 0.024(3) 0.001(2) 0.007(2) 0.004(2)
C10 0.036(3) 0.028(3) 0.023(3) 0.003(2) 0.005(3) 0.008(3)
C11 0.025(3) 0.033(3) 0.029(3) -0.002(2) 0.005(2) 0.007(2)
C12 0.026(3) 0.021(3) 0.022(3) -0.002(2) 0.008(2) 0.004(2)
C13 0.026(3) 0.019(3) 0.018(3) -0.005(2) 0.006(2) 0.005(2)
C14 0.043(4) 0.040(3) 0.024(3) 0.002(3) 0.002(3) 0.007(3)
C15 0.029(3) 0.044(4) 0.032(3) -0.006(3) -0.003(3) 0.005(3)
C16 0.025(3) 0.031(3) 0.048(4) -0.003(3) -0.003(3) -0.006(2)
C17 0.031(3) 0.030(3) 0.045(4) 0.003(3) 0.011(3) -0.002(3)
C18 0.040(4) 0.026(3) 0.038(3) 0.008(3) 0.007(3) 0.002(3)
C19 0.041(4) 0.038(3) 0.040(4) 0.013(3) -0.002(3) 0.011(3)
C20 0.028(3) 0.045(4) 0.041(3) 0.006(3) 0.006(3) 0.011(3)
C21 0.023(3) 0.035(3) 0.031(3) 0.001(2) 0.006(2) 0.002(2)
C22 0.027(3) 0.031(3) 0.023(3) 0.000(2) 0.007(2) 0.003(2)
C23 0.048(4) 0.035(3) 0.023(3) 0.002(3) 0.010(3) -0.005(3)
C24 0.064(4) 0.047(4) 0.036(4) -0.002(3) 0.024(3) -0.002(3)
C25 0.076(5) 0.059(4) 0.029(3) 0.004(3) 0.004(3) -0.001(4)
C26 0.023(3) 0.023(3) 0.031(3) -0.005(2) 0.004(2) -0.001(2)
C27 0.021(3) 0.020(3) 0.028(3) -0.002(2) 0.004(2) 0.002(2)
C28 0.028(3) 0.022(3) 0.026(3) -0.001(2) 0.009(2) -0.004(2)
C29 0.035(3) 0.020(3) 0.027(3) 0.006(2) -0.001(3) 0.001(2)
C30 0.029(3) 0.016(3) 0.034(3) -0.003(2) 0.003(3) 0.005(2)
C31 0.038(4) 0.052(4) 0.040(4) -0.019(3) 0.007(3) -0.008(3)
C32 0.026(3) 0.032(3) 0.058(4) -0.006(3) 0.007(3) -0.005(3)
C33 0.032(3) 0.048(4) 0.039(4) -0.005(3) 0.001(3) 0.006(3)
C34 0.031(3) 0.039(4) 0.066(4) -0.007(3) -0.012(3) -0.001(3)
C35 0.022(3) 0.043(4) 0.069(4) -0.019(3) 0.015(3) -0.003(3)
C36 0.030(3) 0.030(3) 0.029(3) -0.006(2) 0.010(2) -0.002(2)

loop_
_atom_type_symbol
_atom_type_description
_atom_type_scat_dispersion_real
_atom_type_scat_dispersion_imag
_atom_type_scat_source
C C 0.0033 0.0016 'International Tables Vol C Tables 4.2.6.8 and 6.1.1.4'
H H 0.0000 0.0000 'International Tables Vol C Tables 4.2.6.8 and 6.1.1.4'
Si Si 0.0817 0.0704 'International Tables Vol C Tables 4.2.6.8 and 6.1.1.4'
Zr Zr -2.9673 0.5597 'International Tables Vol C Tables 4.2.6.8 and 6.1.1.4'

loop_
_geom_angle_atom_site_label_1
_geom_angle_atom_site_label_2
_geom_angle_atom_site_label_3
_geom_angle
C22 Zr1 C36 98.02(19)
C22 Zr1 C1 122.02(17)
C36 Zr1 C1 121.58(17)
C22 Zr1 C29 137.64(18)
C36 Zr1 C29 91.18(18)
C1 Zr1 C29 85.82(17)
C22 Zr1 C30 114.13(17)
C36 Zr1 C30 69.69(18)
C1 Zr1 C30 118.34(17)
C29 Zr1 C30 33.09(17)
C22 Zr1 C26 85.55(18)
C36 Zr1 C26 88.36(17)
C1 Zr1 C26 131.17(17)
C29 Zr1 C26 53.32(17)
C30 Zr1 C26 32.76(15)
C22 Zr1 C28 116.34(18)
C36 Zr1 C28 121.93(17)
C1 Zr1 C28 78.63(16)
C29 Zr1 C28 32.31(16)
C30 Zr1 C28 54.23(17)
C26 Zr1 C28 52.56(17)
C22 Zr1 C2 127.72(17)
C36 Zr1 C2 89.59(17)
C1 Zr1 C2 32.78(15)
C29 Zr1 C2 93.40(16)
C30 Zr1 C2 116.95(16)
C26 Zr1 C2 146.58(16)
C28 Zr1 C2 101.99(15)
C22 Zr1 C13 89.28(16)
C36 Zr1 C13 134.89(17)
C1 Zr1 C13 32.74(15)
C29 Zr1 C13 112.71(17)
C30 Zr1 C13 145.20(17)
C26 Zr1 C13 136.70(16)
C28 Zr1 C13 92.96(16)
C2 Zr1 C13 52.99(15)
C22 Zr1 C27 86.61(17)
C36 Zr1 C27 119.78(16)
C1 Zr1 C27 104.51(16)
C29 Zr1 C27 53.66(16)
C30 Zr1 C27 54.45(16)
C26 Zr1 C27 31.84(16)
C28 Zr1 C27 31.97(15)
C2 Zr1 C27 132.87(15)
C13 Zr1 C27 105.00(15)
C22 Zr1 C7 97.90(17)
C36 Zr1 C7 82.19(16)
C1 Zr1 C7 54.03(15)
C29 Zr1 C7 124.36(16)
C30 Zr1 C7 139.39(16)
C26 Zr1 C7 170.29(15)
C28 Zr1 C7 131.84(16)
C2 Zr1 C7 31.91(14)
C13 Zr1 C7 52.70(15)
C27 Zr1 C7 156.90(16)
C22 Zr1 C8 76.61(16)
C36 Zr1 C8 108.15(16)
C1 Zr1 C8 53.00(15)
C29 Zr1 C8 138.80(16)
C30 Zr1 C8 169.11(16)
C26 Zr1 C8 157.03(15)
C28 Zr1 C8 123.85(16)
C2 Zr1 C8 52.16(14)
C13 Zr1 C8 30.90(15)
C27 Zr1 C8 130.94(15)
C7 Zr1 C8 31.73(14)
C33 Si1 C32 111.1(3)
C33 Si1 C31 108.3(3)
C32 Si1 C31 109.4(3)
C33 Si1 C27 115.1(2)
C32 Si1 C27 105.6(2)
C31 Si1 C27 107.0(2)
C2 C1 C13 107.8(4)
C2 C1 Zr1 78.0(3)
C13 C1 Zr1 79.0(3)
C2 C1 H1A 124.7
C13 C1 H1A 124.7
Zr1 C1 H1A 124.7
C36 Si2 C35 116.3(3)
C36 Si2 C30 96.1(2)
C35 Si2 C30 109.7(2)
C36 Si2 C34 113.0(3)
C35 Si2 C34 110.8(3)
C30 Si2 C34 110.0(3)
C36 Si2 Zr1 45.05(16)
C35 Si2 Zr1 128.7(2)
C30 Si2 Zr1 51.16(15)
C34 Si2 Zr1 120.5(2)
C1 C2 C3 129.1(4)
C1 C2 C7 108.9(4)
C3 C2 C7 121.9(4)
C1 C2 Zr1 69.2(3)
C3 C2 Zr1 117.6(3)
C7 C2 Zr1 77.2(3)
C4 C3 C2 118.3(4)
C4 C3 C14 123.6(5)
C2 C3 C14 118.1(5)
C3 C4 C5 120.8(4)
C3 C4 C15 119.9(5)
C5 C4 C15 119.1(5)
C6 C5 C4 122.3(5)
C6 C5 C16 118.9(5)
C4 C5 C16 118.5(4)
C5 C6 C7 118.3(5)
C5 C6 C17 119.8(5)
C7 C6 C17 121.2(5)
C2 C7 C6 117.7(4)
C2 C7 C8 106.6(4)
C6 C7 C8 135.7(4)
C2 C7 Zr1 70.9(3)
C6 C7 Zr1 115.2(3)
C8 C7 Zr1 77.0(3)
C13 C8 C9 118.1(5)
C13 C8 C7 107.1(4)
C9 C8 C7 134.3(5)
C13 C8 Zr1 69.4(3)
C9 C8 Zr1 130.1(3)
C7 C8 Zr1 71.3(3)
C10 C9 C8 118.3(5)
C10 C9 C18 118.9(4)
C8 C9 C18 122.6(5)
C9 C10 C11 122.3(5)
C9 C10 C19 119.4(5)
C11 C10 C19 118.2(5)
C12 C11 C10 120.2(5)
C12 C11 C20 120.8(5)
C10 C11 C20 118.9(5)
C11 C12 C13 118.0(5)
C11 C12 C21 123.7(5)
C13 C12 C21 118.2(4)
C12 C13 C8 122.5(4)
C12 C13 C1 128.2(5)
C8 C13 C1 109.2(4)
C12 C13 Zr1 120.5(3)
C8 C13 Zr1 79.7(3)
C1 C13 Zr1 68.3(3)
C3 C14 H14A 109.5
C3 C14 H14B 109.5
H14A C14 H14B 109.5
C3 C14 H14C 109.5
H14A C14 H14C 109.5
H14B C14 H14C 109.5
C4 C15 H15A 109.5
C4 C15 H15B 109.5
H15A C15 H15B 109.5
C4 C15 H15C 109.5
H15A C15 H15C 109.5
H15B C15 H15C 109.5
C5 C16 H16A 109.5
C5 C16 H16B 109.5
H16A C16 H16B 109.5
C5 C16 H16C 109.5
H16A C16 H16C 109.5
H16B C16 H16C 109.5
C6 C17 H17A 109.5
C6 C17 H17B 109.5
H17A C17 H17B 109.5
C6 C17 H17C 109.5
H17A C17 H17C 109.5
H17B C17 H17C 109.5
C9 C18 H18A 109.5
C9 C18 H18B 109.5
H18A C18 H18B 109.5
C9 C18 H18C 109.5
H18A C18 H18C 109.5
H18B C18 H18C 109.5
C10 C19 H19A 109.5
C10 C19 H19B 109.5
H19A C19 H19B 109.5
C10 C19 H19C 109.5
H19A C19 H19C 109.5
H19B C19 H19C 109.5
C11 C20 H20A 109.5
C11 C20 H20B 109.5
H20A C20 H20B 109.5
C11 C20 H20C 109.5
H20A C20 H20C 109.5
H20B C20 H20C 109.5
C12 C21 H21A 109.5
C12 C21 H21B 109.5
H21A C21 H21B 109.5
C12 C21 H21C 109.5
H21A C21 H21C 109.5
H21B C21 H21C 109.5
C23 C22 Zr1 130.3(4)
C23 C22 H22A 104.7
Zr1 C22 H22A 104.7
C23 C22 H22B 104.7
Zr1 C22 H22B 104.7
H22A C22 H22B 105.7
C25 C23 C22 112.0(5)
C25 C23 C24 109.5(5)
C22 C23 C24 111.5(5)
C25 C23 H23A 107.9
C22 C23 H23A 107.9
C24 C23 H23A 107.9
C23 C24 H24A 109.5
C23 C24 H24B 109.5
H24A C24 H24B 109.5
C23 C24 H24C 109.5
H24A C24 H24C 109.5
H24B C24 H24C 109.5
C23 C25 H25A 109.5
C23 C25 H25B 109.5
H25A C25 H25B 109.5
C23 C25 H25C 109.5
H25A C25 H25C 109.5
H25B C25 H25C 109.5
C27 C26 C30 111.5(5)
C27 C26 Zr1 77.0(3)
C30 C26 Zr1 72.7(3)
C27 C26 H26A 124.0
C30 C26 H26A 124.0
Zr1 C26 H26A 124.0
C26 C27 C28 105.6(4)
C26 C27 Si1 127.3(4)
C28 C27 Si1 124.9(4)
C26 C27 Zr1 71.2(3)
C28 C27 Zr1 72.6(3)
Si1 C27 Zr1 134.1(2)
C29 C28 C27 108.4(5)
C29 C28 Zr1 70.4(3)
C27 C28 Zr1 75.4(3)
C29 C28 H28A 125.6
C27 C28 H28A 125.6
Zr1 C28 H28A 125.6
C28 C29 C30 109.8(5)
C28 C29 Zr1 77.3(3)
C30 C29 Zr1 74.5(3)
C28 C29 H29A 124.5
C30 C29 H29A 124.5
Zr1 C29 H29A 124.5
C29 C30 C26 104.7(4)
C29 C30 Si2 123.7(4)
C26 C30 Si2 123.8(4)
C29 C30 Zr1 72.4(3)
C26 C30 Zr1 74.6(3)
Si2 C30 Zr1 93.2(2)
Si1 C31 H31A 109.5
Si1 C31 H31B 109.5
H31A C31 H31B 109.5
Si1 C31 H31C 109.5
H31A C31 H31C 109.5
H31B C31 H31C 109.5
Si1 C32 H32A 109.5
Si1 C32 H32B 109.5
H32A C32 H32B 109.5
Si1 C32 H32C 109.5
H32A C32 H32C 109.5
H32B C32 H32C 109.5
Si1 C33 H33A 109.5
Si1 C33 H33B 109.5
H33A C33 H33B 109.5
Si1 C33 H33C 109.5
H33A C33 H33C 109.5
H33B C33 H33C 109.5
Si2 C34 H34A 109.5
Si2 C34 H34B 109.5
H34A C34 H34B 109.5
Si2 C34 H34C 109.5
H34A C34 H34C 109.5
H34B C34 H34C 109.5
Si2 C35 H35A 109.5
Si2 C35 H35B 109.5
H35A C35 H35B 109.5
Si2 C35 H35C 109.5
H35A C35 H35C 109.5
H35B C35 H35C 109.5
Si2 C36 Zr1 100.9(2)
Si2 C36 H36A 111.6
Zr1 C36 H36A 111.6
Si2 C36 H36B 111.6
Zr1 C36 H36B 111.6
H36A C36 H36B 109.4

loop_
_geom_bond_atom_site_label_1
_geom_bond_atom_site_label_2
_geom_bond_distance
Zr1 C22 2.277(5)
Zr1 C36 2.308(5)
Zr1 C1 2.454(5)
Zr1 C29 2.472(5)
Zr1 C30 2.498(5)
Zr1 C26 2.523(5)
Zr1 C28 2.561(5)
Zr1 C2 2.567(4)
Zr1 C13 2.592(5)
Zr1 C27 2.597(5)
Zr1 C7 2.650(5)
Zr1 C8 2.726(5)
Si1 C33 1.858(6)
Si1 C32 1.871(6)
Si1 C31 1.873(6)
Si1 C27 1.883(5)
C1 C2 1.421(7)
C1 C13 1.428(6)
C1 H1A 0.9800
Si2 C36 1.828(5)
Si2 C35 1.855(6)
Si2 C30 1.870(6)
Si2 C34 1.871(6)
C2 C3 1.427(6)
C2 C7 1.436(7)
C3 C4 1.372(7)
C3 C14 1.507(7)
C4 C5 1.417(7)
C4 C15 1.516(7)
C5 C6 1.391(7)
C5 C16 1.518(7)
C6 C7 1.441(7)
C6 C17 1.520(7)
C7 C8 1.471(7)
C8 C13 1.423(7)
C8 C9 1.431(7)
C9 C10 1.387(7)
C9 C18 1.499(7)
C10 C11 1.428(8)
C10 C19 1.519(7)
C11 C12 1.381(7)
C11 C20 1.515(7)
C12 C13 1.422(7)
C12 C21 1.504(7)
C14 H14A 0.9600
C14 H14B 0.9600
C14 H14C 0.9600
C15 H15A 0.9600
C15 H15B 0.9600
C15 H15C 0.9600
C16 H16A 0.9600
C16 H16B 0.9600
C16 H16C 0.9600
C17 H17A 0.9600
C17 H17B 0.9600
C17 H17C 0.9600
C18 H18A 0.9600
C18 H18B 0.9600
C18 H18C 0.9600
C19 H19A 0.9600
C19 H19B 0.9600
C19 H19C 0.9600
C20 H20A 0.9600
C20 H20B 0.9600
C20 H20C 0.9600
C21 H21A 0.9600
C21 H21B 0.9600
C21 H21C 0.9600
C22 C23 1.523(7)
C22 H22A 0.9700
C22 H22B 0.9700
C23 C25 1.522(8)
C23 C24 1.534(8)
C23 H23A 0.9800
C24 H24A 0.9600
C24 H24B 0.9600
C24 H24C 0.9600
C25 H25A 0.9600
C25 H25B 0.9600
C25 H25C 0.9600
C26 C27 1.406(7)
C26 C30 1.416(7)
C26 H26A 0.9800
C27 C28 1.420(7)
C28 C29 1.403(7)
C28 H28A 0.9800
C29 C30 1.416(7)
C29 H29A 0.9800
C31 H31A 0.9600
C31 H31B 0.9600
C31 H31C 0.9600
C32 H32A 0.9600
C32 H32B 0.9600
C32 H32C 0.9600
C33 H33A 0.9600
C33 H33B 0.9600
C33 H33C 0.9600
C34 H34A 0.9600
C34 H34B 0.9600
C34 H34C 0.9600
C35 H35A 0.9600
C35 H35B 0.9600
C35 H35C 0.9600
C36 H36A 0.9700
C36 H36B 0.9700

loop_
_geom_torsion_atom_site_label_1
_geom_torsion_atom_site_label_2
_geom_torsion_atom_site_label_3
_geom_torsion_atom_site_label_4
_geom_torsion
C22 Zr1 C1 C2 111.2(3)
C36 Zr1 C1 C2 -14.1(3)
C29 Zr1 C1 C2 -102.9(3)
C30 Zr1 C1 C2 -96.5(3)
C26 Zr1 C1 C2 -133.6(3)
C28 Zr1 C1 C2 -134.7(3)
C13 Zr1 C1 C2 111.1(4)
C27 Zr1 C1 C2 -153.7(3)
C7 Zr1 C1 C2 35.9(3)
C8 Zr1 C1 C2 75.6(3)
C22 Zr1 C1 C13 0.1(4)
C36 Zr1 C1 C13 -125.1(3)
C29 Zr1 C1 C13 146.0(3)
C30 Zr1 C1 C13 152.4(3)
C26 Zr1 C1 C13 115.3(3)
C28 Zr1 C1 C13 114.2(3)
C2 Zr1 C1 C13 -111.1(4)
C27 Zr1 C1 C13 95.3(3)
C7 Zr1 C1 C13 -75.2(3)
C8 Zr1 C1 C13 -35.5(3)
C22 Zr1 Si2 C36 -72.5(3)
C1 Zr1 Si2 C36 95.0(3)
C29 Zr1 Si2 C36 153.7(3)
C30 Zr1 Si2 C36 -175.0(3)
C26 Zr1 Si2 C36 -143.7(3)
C28 Zr1 Si2 C36 169.8(3)
C2 Zr1 Si2 C36 67.8(3)
C13 Zr1 Si2 C36 76.0(4)
C27 Zr1 Si2 C36 -158.2(3)
C7 Zr1 Si2 C36 35.1(3)
C8 Zr1 Si2 C36 22.0(3)
C22 Zr1 Si2 C35 17.7(3)
C36 Zr1 Si2 C35 90.2(4)
C1 Zr1 Si2 C35 -174.8(3)
C29 Zr1 Si2 C35 -116.1(3)
C30 Zr1 Si2 C35 -84.8(3)
C26 Zr1 Si2 C35 -53.6(3)
C28 Zr1 Si2 C35 -100.0(3)
C2 Zr1 Si2 C35 158.0(3)
C13 Zr1 Si2 C35 166.2(4)
C27 Zr1 Si2 C35 -68.1(3)
C7 Zr1 Si2 C35 125.3(3)
C8 Zr1 Si2 C35 112.1(3)
C22 Zr1 Si2 C30 102.5(3)
C36 Zr1 Si2 C30 175.0(3)
C1 Zr1 Si2 C30 -90.0(3)
C29 Zr1 Si2 C30 -31.3(2)
C26 Zr1 Si2 C30 31.2(2)
C28 Zr1 Si2 C30 -15.2(2)
C2 Zr1 Si2 C30 -117.2(2)
C13 Zr1 Si2 C30 -109.1(4)
C27 Zr1 Si2 C30 16.7(2)
C7 Zr1 Si2 C30 -149.9(2)
C8 Zr1 Si2 C30 -163.1(3)
C22 Zr1 Si2 C34 -165.5(3)
C36 Zr1 Si2 C34 -93.0(3)
C1 Zr1 Si2 C34 2.0(3)
C29 Zr1 Si2 C34 60.7(3)
C30 Zr1 Si2 C34 92.0(3)
C26 Zr1 Si2 C34 123.3(3)
C28 Zr1 Si2 C34 76.8(3)
C2 Zr1 Si2 C34 -25.1(3)
C13 Zr1 Si2 C34 -17.0(4)
C27 Zr1 Si2 C34 108.8(3)
C7 Zr1 Si2 C34 -57.9(3)
C8 Zr1 Si2 C34 -71.0(3)
C13 C1 C2 C3 -176.7(5)
Zr1 C1 C2 C3 109.2(5)
C13 C1 C2 C7 6.4(5)
Zr1 C1 C2 C7 -67.7(3)
C13 C1 C2 Zr1 74.1(3)
C22 Zr1 C2 C1 -92.1(3)
C36 Zr1 C2 C1 168.0(3)
C29 Zr1 C2 C1 76.9(3)
C30 Zr1 C2 C1 101.2(3)
C26 Zr1 C2 C1 81.6(4)
C28 Zr1 C2 C1 45.4(3)
C13 Zr1 C2 C1 -39.2(3)
C27 Zr1 C2 C1 35.9(4)
C7 Zr1 C2 C1 -116.2(4)
C8 Zr1 C2 C1 -78.4(3)
C22 Zr1 C2 C3 143.6(4)
C36 Zr1 C2 C3 43.8(4)
C1 Zr1 C2 C3 -124.2(5)
C29 Zr1 C2 C3 -47.4(4)
C30 Zr1 C2 C3 -23.1(4)
C26 Zr1 C2 C3 -42.6(5)
C28 Zr1 C2 C3 -78.8(4)
C13 Zr1 C2 C3 -163.4(4)
C27 Zr1 C2 C3 -88.4(4)
C7 Zr1 C2 C3 119.6(5)
C8 Zr1 C2 C3 157.4(4)
C22 Zr1 C2 C7 24.1(4)
C36 Zr1 C2 C7 -75.8(3)
C1 Zr1 C2 C7 116.2(4)
C29 Zr1 C2 C7 -166.9(3)
C30 Zr1 C2 C7 -142.6(3)
C26 Zr1 C2 C7 -162.2(3)
C28 Zr1 C2 C7 161.6(3)
C13 Zr1 C2 C7 77.0(3)
C27 Zr1 C2 C7 152.1(3)
C8 Zr1 C2 C7 37.8(3)
C1 C2 C3 C4 -177.9(5)
C7 C2 C3 C4 -1.3(7)
Zr1 C2 C3 C4 -93.1(5)
C1 C2 C3 C14 4.5(8)
C7 C2 C3 C14 -179.0(4)
Zr1 C2 C3 C14 89.2(5)
C2 C3 C4 C5 4.8(7)
C14 C3 C4 C5 -177.7(5)
C2 C3 C4 C15 179.6(4)
C14 C3 C4 C15 -2.9(8)
C3 C4 C5 C6 -1.1(8)
C15 C4 C5 C6 -176.0(5)
C3 C4 C5 C16 173.2(5)
C15 C4 C5 C16 -1.7(7)
C4 C5 C6 C7 -6.0(7)
C16 C5 C6 C7 179.7(4)
C4 C5 C6 C17 164.4(5)
C16 C5 C6 C17 -9.9(7)
C1 C2 C7 C6 171.5(4)
C3 C2 C7 C6 -5.6(7)
Zr1 C2 C7 C6 109.0(4)
C1 C2 C7 C8 -6.9(5)
C3 C2 C7 C8 175.9(4)
Zr1 C2 C7 C8 -69.4(3)
C1 C2 C7 Zr1 62.5(3)
C3 C2 C7 Zr1 -114.7(4)
C5 C6 C7 C2 9.1(7)
C17 C6 C7 C2 -161.2(4)
C5 C6 C7 C8 -173.1(5)
C17 C6 C7 C8 16.7(8)
C5 C6 C7 Zr1 89.7(5)
C17 C6 C7 Zr1 -80.5(5)
C22 Zr1 C7 C2 -161.0(3)
C36 Zr1 C7 C2 101.9(3)
C1 Zr1 C7 C2 -36.9(3)
C29 Zr1 C7 C2 15.9(3)
C30 Zr1 C7 C2 56.2(4)
C26 Zr1 C7 C2 88.7(10)
C28 Zr1 C7 C2 -24.5(4)
C13 Zr1 C7 C2 -78.0(3)
C27 Zr1 C7 C2 -61.0(5)
C8 Zr1 C7 C2 -113.0(4)
C22 Zr1 C7 C6 86.7(4)
C36 Zr1 C7 C6 -10.4(4)
C1 Zr1 C7 C6 -149.2(4)
C29 Zr1 C7 C6 -96.5(4)
C30 Zr1 C7 C6 -56.1(5)
C26 Zr1 C7 C6 -23.6(11)
C28 Zr1 C7 C6 -136.8(3)
C2 Zr1 C7 C6 -112.3(5)
C13 Zr1 C7 C6 169.7(4)
C27 Zr1 C7 C6 -173.3(4)
C8 Zr1 C7 C6 134.7(5)
C22 Zr1 C7 C8 -48.0(3)
C36 Zr1 C7 C8 -145.1(3)
C1 Zr1 C7 C8 76.1(3)
C29 Zr1 C7 C8 128.9(3)
C30 Zr1 C7 C8 169.2(3)
C26 Zr1 C7 C8 -158.3(9)
C28 Zr1 C7 C8 88.5(3)
C2 Zr1 C7 C8 113.0(4)
C13 Zr1 C7 C8 35.0(3)
C27 Zr1 C7 C8 52.0(5)
C2 C7 C8 C13 4.7(5)
C6 C7 C8 C13 -173.3(5)
Zr1 C7 C8 C13 -60.4(3)
C2 C7 C8 C9 -166.6(5)
C6 C7 C8 C9 15.4(10)
Zr1 C7 C8 C9 128.3(6)
C2 C7 C8 Zr1 65.2(3)
C6 C7 C8 Zr1 -112.8(6)
C22 Zr1 C8 C13 -111.9(3)
C36 Zr1 C8 C13 153.9(3)
C1 Zr1 C8 C13 37.6(3)
C29 Zr1 C8 C13 39.9(4)
C30 Zr1 C8 C13 77.2(9)
C26 Zr1 C8 C13 -71.9(5)
C28 Zr1 C8 C13 1.0(3)
C2 Zr1 C8 C13 79.3(3)
C27 Zr1 C8 C13 -38.6(3)
C7 Zr1 C8 C13 117.3(4)
C22 Zr1 C8 C9 -1.9(5)
C36 Zr1 C8 C9 -96.1(5)
C1 Zr1 C8 C9 147.6(5)
C29 Zr1 C8 C9 149.8(4)
C30 Zr1 C8 C9 -172.8(7)
C26 Zr1 C8 C9 38.1(7)
C28 Zr1 C8 C9 111.0(5)
C2 Zr1 C8 C9 -170.8(5)
C13 Zr1 C8 C9 109.9(6)
C27 Zr1 C8 C9 71.4(5)
C7 Zr1 C8 C9 -132.8(6)
C22 Zr1 C8 C7 130.8(3)
C36 Zr1 C8 C7 36.6(3)
C1 Zr1 C8 C7 -79.6(3)
C29 Zr1 C8 C7 -77.4(4)
C30 Zr1 C8 C7 -40.1(10)
C26 Zr1 C8 C7 170.8(4)
C28 Zr1 C8 C7 -116.3(3)
C2 Zr1 C8 C7 -38.0(3)
C13 Zr1 C8 C7 -117.3(4)
C27 Zr1 C8 C7 -155.9(3)
C13 C8 C9 C10 9.2(7)
C7 C8 C9 C10 179.7(5)
Zr1 C8 C9 C10 -76.7(6)
C13 C8 C9 C18 -165.6(5)
C7 C8 C9 C18 5.0(9)
Zr1 C8 C9 C18 108.6(5)
C8 C9 C10 C11 -7.1(8)
C18 C9 C10 C11 167.8(5)
C8 C9 C10 C19 174.6(5)
C18 C9 C10 C19 -10.4(7)
C9 C10 C11 C12 1.0(8)
C19 C10 C11 C12 179.3(5)
C9 C10 C11 C20 -175.2(5)
C19 C10 C11 C20 3.1(7)
C10 C11 C12 C13 2.8(7)
C20 C11 C12 C13 178.9(5)
C10 C11 C12 C21 -173.3(5)
C20 C11 C12 C21 2.9(8)
C11 C12 C13 C8 -0.4(7)
C21 C12 C13 C8 175.9(4)
C11 C12 C13 C1 -177.6(5)
C21 C12 C13 C1 -1.4(7)
C11 C12 C13 Zr1 97.1(5)
C21 C12 C13 Zr1 -86.7(5)
C9 C8 C13 C12 -5.6(7)
C7 C8 C13 C12 -178.6(4)
Zr1 C8 C13 C12 119.7(5)
C9 C8 C13 C1 172.1(4)
C7 C8 C13 C1 -0.9(5)
Zr1 C8 C13 C1 -62.6(3)
C9 C8 C13 Zr1 -125.4(4)
C7 C8 C13 Zr1 61.7(3)
C2 C1 C13 C12 174.2(5)
Zr1 C1 C13 C12 -112.4(5)
C2 C1 C13 C8 -3.4(5)
Zr1 C1 C13 C8 70.0(3)
C2 C1 C13 Zr1 -73.4(3)
C22 Zr1 C13 C12 -57.3(4)
C36 Zr1 C13 C12 -157.9(4)
C1 Zr1 C13 C12 122.6(5)
C29 Zr1 C13 C12 85.4(4)
C30 Zr1 C13 C12 77.0(5)
C26 Zr1 C13 C12 25.5(5)
C28 Zr1 C13 C12 59.1(4)
C2 Zr1 C13 C12 161.9(5)
C27 Zr1 C13 C12 29.0(4)
C7 Zr1 C13 C12 -157.8(4)
C8 Zr1 C13 C12 -121.8(5)
C22 Zr1 C13 C8 64.5(3)
C36 Zr1 C13 C8 -36.1(4)
C1 Zr1 C13 C8 -115.6(4)
C29 Zr1 C13 C8 -152.7(3)
C30 Zr1 C13 C8 -161.2(3)
C26 Zr1 C13 C8 147.3(3)
C28 Zr1 C13 C8 -179.1(3)
C2 Zr1 C13 C8 -76.3(3)
C27 Zr1 C13 C8 150.8(3)
C7 Zr1 C13 C8 -36.0(3)
C22 Zr1 C13 C1 -179.9(3)
C36 Zr1 C13 C1 79.5(4)
C29 Zr1 C13 C1 -37.2(3)
C30 Zr1 C13 C1 -45.6(4)
C26 Zr1 C13 C1 -97.2(3)
C28 Zr1 C13 C1 -63.6(3)
C2 Zr1 C13 C1 39.2(3)
C27 Zr1 C13 C1 -93.6(3)
C7 Zr1 C13 C1 79.6(3)
C8 Zr1 C13 C1 115.6(4)
C36 Zr1 C22 C23 -68.1(5)
C1 Zr1 C22 C23 156.5(4)
C29 Zr1 C22 C23 32.6(6)
C30 Zr1 C22 C23 3.1(5)
C26 Zr1 C22 C23 19.6(5)
C28 Zr1 C22 C23 63.6(5)
C2 Zr1 C22 C23 -163.9(4)
C13 Zr1 C22 C23 156.6(5)
C27 Zr1 C22 C23 51.5(5)
C7 Zr1 C22 C23 -151.3(5)
C8 Zr1 C22 C23 -175.0(5)
Zr1 C22 C23 C25 -170.1(4)
Zr1 C22 C23 C24 66.8(6)
C22 Zr1 C26 C27 90.7(3)
C36 Zr1 C26 C27 -171.1(3)
C1 Zr1 C26 C27 -38.9(4)
C29 Zr1 C26 C27 -78.4(3)
C30 Zr1 C26 C27 -117.8(5)
C28 Zr1 C26 C27 -37.6(3)
C2 Zr1 C26 C27 -84.3(4)
C13 Zr1 C26 C27 6.5(4)
C7 Zr1 C26 C27 -158.0(8)
C8 Zr1 C26 C27 51.9(6)
C22 Zr1 C26 C30 -151.5(3)
C36 Zr1 C26 C30 -53.3(3)
C1 Zr1 C26 C30 78.8(3)
C29 Zr1 C26 C30 39.4(3)
C28 Zr1 C26 C30 80.2(3)
C2 Zr1 C26 C30 33.5(5)
C13 Zr1 C26 C30 124.3(3)
C27 Zr1 C26 C30 117.8(5)
C7 Zr1 C26 C30 -40.2(11)
C8 Zr1 C26 C30 169.7(4)
C30 C26 C27 C28 -0.2(6)
Zr1 C26 C27 C28 65.0(3)
C30 C26 C27 Si1 163.2(4)
Zr1 C26 C27 Si1 -131.6(4)
C30 C26 C27 Zr1 -65.2(3)
C33 Si1 C27 C26 106.2(5)
C32 Si1 C27 C26 -130.8(5)
C31 Si1 C27 C26 -14.3(5)
C33 Si1 C27 C28 -93.4(5)
C32 Si1 C27 C28 29.6(5)
C31 Si1 C27 C28 146.1(4)
C33 Si1 C27 Zr1 6.2(4)
C32 Si1 C27 Zr1 129.2(3)
C31 Si1 C27 Zr1 -114.2(4)
C22 Zr1 C27 C26 -87.0(3)
C36 Zr1 C27 C26 10.3(4)
C1 Zr1 C27 C26 150.7(3)
C29 Zr1 C27 C26 77.2(3)
C30 Zr1 C27 C26 36.1(3)
C28 Zr1 C27 C26 113.8(4)
C2 Zr1 C27 C26 131.6(3)
C13 Zr1 C27 C26 -175.4(3)
C7 Zr1 C27 C26 170.7(4)
C8 Zr1 C27 C26 -156.0(3)
C22 Zr1 C27 C28 159.2(3)
C36 Zr1 C27 C28 -103.5(3)
C1 Zr1 C27 C28 36.9(3)
C29 Zr1 C27 C28 -36.6(3)
C30 Zr1 C27 C28 -77.8(3)
C26 Zr1 C27 C28 -113.8(4)
C2 Zr1 C27 C28 17.8(4)
C13 Zr1 C27 C28 70.8(3)
C7 Zr1 C27 C28 56.9(5)
C8 Zr1 C27 C28 90.2(3)
C22 Zr1 C27 Si1 37.1(3)
C36 Zr1 C27 Si1 134.4(3)
C1 Zr1 C27 Si1 -85.1(4)
C29 Zr1 C27 Si1 -158.6(4)
C30 Zr1 C27 Si1 160.2(4)
C26 Zr1 C27 Si1 124.2(5)
C28 Zr1 C27 Si1 -122.0(5)
C2 Zr1 C27 Si1 -104.2(3)
C13 Zr1 C27 Si1 -51.2(4)
C7 Zr1 C27 Si1 -65.1(6)
C8 Zr1 C27 Si1 -31.9(4)
C26 C27 C28 C29 -0.9(5)
Si1 C27 C28 C29 -164.9(4)
Zr1 C27 C28 C29 63.1(3)
C26 C27 C28 Zr1 -64.0(3)
Si1 C27 C28 Zr1 132.1(4)
C22 Zr1 C28 C29 -139.4(3)
C36 Zr1 C28 C29 -20.0(4)
C1 Zr1 C28 C29 100.3(3)
C30 Zr1 C28 C29 -37.6(3)
C26 Zr1 C28 C29 -78.7(3)
C2 Zr1 C28 C29 77.1(3)
C13 Zr1 C28 C29 129.9(3)
C27 Zr1 C28 C29 -116.1(5)
C7 Zr1 C28 C29 90.1(4)
C8 Zr1 C28 C29 129.4(3)
C22 Zr1 C28 C27 -23.3(4)
C36 Zr1 C28 C27 96.1(3)
C1 Zr1 C28 C27 -143.6(3)
C29 Zr1 C28 C27 116.1(5)
C30 Zr1 C28 C27 78.5(3)
C26 Zr1 C28 C27 37.4(3)
C2 Zr1 C28 C27 -166.8(3)
C13 Zr1 C28 C27 -114.0(3)
C7 Zr1 C28 C27 -153.8(3)
C8 Zr1 C28 C27 -114.5(3)
C27 C28 C29 C30 1.7(6)
Zr1 C28 C29 C30 68.1(3)
C27 C28 C29 Zr1 -66.4(3)
C22 Zr1 C29 C28 59.9(4)
C36 Zr1 C29 C28 163.2(3)
C1 Zr1 C29 C28 -75.3(3)
C30 Zr1 C29 C28 115.0(4)
C26 Zr1 C29 C28 76.1(3)
C2 Zr1 C29 C28 -107.2(3)
C13 Zr1 C29 C28 -56.1(3)
C27 Zr1 C29 C28 36.2(3)
C7 Zr1 C29 C28 -115.5(3)
C8 Zr1 C29 C28 -77.1(4)
C22 Zr1 C29 C30 -55.2(4)
C36 Zr1 C29 C30 48.1(3)
C1 Zr1 C29 C30 169.7(3)
C26 Zr1 C29 C30 -39.0(3)
C28 Zr1 C29 C30 -115.0(4)
C2 Zr1 C29 C30 137.8(3)
C13 Zr1 C29 C30 -171.2(3)
C27 Zr1 C29 C30 -78.9(3)
C7 Zr1 C29 C30 129.5(3)
C8 Zr1 C29 C30 167.9(3)
C28 C29 C30 C26 -1.8(5)
Zr1 C29 C30 C26 68.2(3)
C28 C29 C30 Si2 -151.9(4)
Zr1 C29 C30 Si2 -81.9(3)
C28 C29 C30 Zr1 -70.0(4)
C27 C26 C30 C29 1.2(5)
Zr1 C26 C30 C29 -66.7(3)
C27 C26 C30 Si2 151.2(4)
Zr1 C26 C30 Si2 83.4(3)
C27 C26 C30 Zr1 67.9(4)
C36 Si2 C30 C29 74.5(4)
C35 Si2 C30 C29 -164.7(4)
C34 Si2 C30 C29 -42.6(5)
Zr1 Si2 C30 C29 71.0(4)
C36 Si2 C30 C26 -70.0(4)
C35 Si2 C30 C26 50.8(5)
C34 Si2 C30 C26 172.9(4)
Zr1 Si2 C30 C26 -73.5(4)
C36 Si2 C30 Zr1 3.6(2)
C35 Si2 C30 Zr1 124.4(2)
C34 Si2 C30 Zr1 -113.6(2)
C22 Zr1 C30 C29 142.7(3)
C36 Zr1 C30 C29 -127.5(3)
C1 Zr1 C30 C29 -11.7(3)
C26 Zr1 C30 C29 111.3(4)
C28 Zr1 C30 C29 36.6(3)
C2 Zr1 C30 C29 -48.8(3)
C13 Zr1 C30 C29 14.3(4)
C27 Zr1 C30 C29 76.3(3)
C7 Zr1 C30 C29 -78.4(4)
C8 Zr1 C30 C29 -47.0(10)
C22 Zr1 C30 C26 31.4(4)
C36 Zr1 C30 C26 121.3(3)
C1 Zr1 C30 C26 -123.0(3)
C29 Zr1 C30 C26 -111.3(4)
C28 Zr1 C30 C26 -74.6(3)
C2 Zr1 C30 C26 -160.1(3)
C13 Zr1 C30 C26 -96.9(4)
C27 Zr1 C30 C26 -35.0(3)
C7 Zr1 C30 C26 170.4(3)
C8 Zr1 C30 C26 -158.3(8)
C22 Zr1 C30 Si2 -92.8(2)
C36 Zr1 C30 Si2 -3.01(19)
C1 Zr1 C30 Si2 112.8(2)
C29 Zr1 C30 Si2 124.5(4)
C26 Zr1 C30 Si2 -124.3(4)
C28 Zr1 C30 Si2 161.1(3)
C2 Zr1 C30 Si2 75.6(2)
C13 Zr1 C30 Si2 138.8(2)
C27 Zr1 C30 Si2 -159.3(3)
C7 Zr1 C30 Si2 46.1(3)
C8 Zr1 C30 Si2 77.5(9)
C35 Si2 C36 Zr1 -119.5(3)
C30 Si2 C36 Zr1 -3.9(3)
C34 Si2 C36 Zr1 110.8(3)
C22 Zr1 C36 Si2 116.0(2)
C1 Zr1 C36 Si2 -108.4(2)
C29 Zr1 C36 Si2 -22.6(2)
C30 Zr1 C36 Si2 3.1(2)
C26 Zr1 C36 Si2 30.7(2)
C28 Zr1 C36 Si2 -12.0(3)
C2 Zr1 C36 Si2 -115.9(2)
C13 Zr1 C36 Si2 -147.00(19)
C27 Zr1 C36 Si2 25.3(3)
C7 Zr1 C36 Si2 -147.1(2)
C8 Zr1 C36 Si2 -165.57(19)
